data_9006447
loop_
_publ_author_name
'Tachi, T.'
'Horiuchi, H.'
'Nagasawa, H.'

_publ_section_title
;
 Structure of Cu-bearing orthopyroxene, Mg(Cu.56,Mg.44)Si2O6,
 and behavior of Cu2+ in the orthopyroxene structure
;
_journal_name_full 'Physics and Chemistry of Minerals'
_journal_page_first 463
_journal_page_last 476
_journal_paper_doi 10.1007/s002690050061
_journal_volume 24
_journal_year 1997
_chemical_formula_sum 'Cu0.564 Mg1.436 O6 Si2'
_chemical_name_mineral Orthopyroxene
_space_group_IT_number 61
_symmetry_space_group_name_Hall '-P 2ac 2ab'
_symmetry_space_group_name_H-M 'P b c a'
_cell_angle_alpha 90
_cell_angle_beta 90
_cell_angle_gamma 90
_cell_length_a 18.221
_cell_length_b 8.890
_cell_length_c 5.2260
_cell_formula_units_Z 8
_cell_volume 846.532
_database_code_amcsd 0008029
_exptl_crystal_density_diffrn 3.498
_cod_original_formula_sum 'Mg1.436 Cu.564 Si2 O6'
_cod_database_code 9006447

loop_
_space_group_symop_operation_xyz
x,y,z
x,1/2-y,1/2+z
-x,1/2+y,1/2-z
1/2-x,1/2+y,z
1/2+x,1/2-y,-z
1/2+x,y,1/2-z
1/2-x,-y,1/2+z
-x,-y,-z

loop_
_atom_site_aniso_label
_atom_site_aniso_U_11
_atom_site_aniso_U_22
_atom_site_aniso_U_33
_atom_site_aniso_U_12
_atom_site_aniso_U_13
_atom_site_aniso_U_23
MgM1 0.00673 0.00320 0.00595 0.00000 -0.00019 0.00024
MgM2 0.00841 0.00348 0.00636 0.00057 0.00174 0.00108
CuM2 0.00841 0.00348 0.00636 0.00057 0.00174 0.00108
SiTA 0.00454 0.00260 0.00387 0.00066 -0.00034 -0.00024
SiTB 0.00606 0.00272 0.00401 0.00033 -0.00043 -0.00024
O1A 0.00656 0.00561 0.00719 -0.00016 0.00048 -0.00005
O2A 0.01127 0.00400 0.01024 0.00328 0.00048 0.00094
O3A 0.00875 0.00881 0.00623 0.00082 -0.00193 0.00282
O1B 0.00589 0.00480 0.00609 0.00049 -0.00048 0.00094
O2B 0.01144 0.00440 0.00623 0.00164 -0.00048 -0.00094
O3B 0.00875 0.00801 0.00512 -0.00197 0.00000 0.00330

loop_
_atom_site_label
_atom_site_fract_x
_atom_site_fract_y
_atom_site_fract_z
_atom_site_occupancy
_atom_site_U_iso_or_equiv
MgM1 0.12430 0.34740 0.38640 1.00000 0.00532
MgM2 0.12494 -0.00781 0.38130 0.43600 0.00608
CuM2 0.12494 -0.00781 0.38130 0.56400 0.00608
SiTA 0.22621 -0.16100 0.07390 1.00000 0.00367
SiTB 0.02583 -0.33740 0.28210 1.00000 0.00431
O1A 0.18560 0.33550 0.06350 1.00000 0.00659
O2A 0.18750 0.00150 0.07420 1.00000 0.00849
O3A 0.19450 -0.22820 0.34850 1.00000 0.00798
O1B 0.06370 0.15900 0.21560 1.00000 0.00557
O2B 0.06780 0.51230 0.19310 1.00000 0.00735
O3B 0.05080 -0.20560 0.07600 1.00000 0.00735

loop_
_cod_related_entry_id
_cod_related_entry_database
_cod_related_entry_code
1 AMCSD 0008029
